data_1550695
loop_
_publ_author_name
'Shi, Donglei'
'Chen, Shuqiang'
'Dong, Biao'
'Zhang, Yanhui'
'Sheng, Chunquan'
'James, Tony D.'
'Guo, Yuan'

_publ_section_title
;
 Evaluation of HOCl-generating anticancer agents by an ultrasensitive
 dual-mode fluorescent probe
;
_journal_name_full 'Chemical Science'
_journal_paper_doi 10.1039/C9SC00180H
_journal_year 2019
_chemical_formula_moiety 'C19 H14 N2 O3 S2'
_chemical_formula_sum 'C19 H14 N2 O3 S2'
_chemical_formula_weight 382.44
_chemical_name_systematic
;
 ? 
;
_space_group_crystal_system monoclinic
_space_group_IT_number 14
_space_group_name_Hall '-P 2ybc'
_space_group_name_H-M_alt 'P 1 21/c 1'
_symmetry_space_group_name_Hall '-P 2ybc'
_symmetry_space_group_name_H-M 'P 1 21/c 1'
_atom_sites_solution_hydrogens geom
_audit_creation_date 2017-11-21
_audit_creation_method
;
Olex2 1.2-beta
(compiled 2016.09.09 svn.r3337 for OlexSys, GUI svn.r5227)
;
_audit_update_record
;
2018-08-24 deposited with the CCDC.    2019-03-04 downloaded from the CCDC.
;
_cell_angle_alpha 90
_cell_angle_beta 99.01(4)
_cell_angle_gamma 90
_cell_formula_units_Z 4
_cell_length_a 6.515(8)
_cell_length_b 11.778(16)
_cell_length_c 22.99(3)
_cell_measurement_reflns_used 414
_cell_measurement_temperature 296(2)
_cell_measurement_theta_max 17.77
_cell_measurement_theta_min 2.49
_cell_volume 1742(4)
_computing_cell_refinement 'SAINT v7.68A (Bruker, 2009)'
_computing_data_collection 'Bruker APEX2'
_computing_data_reduction 'SAINT v7.68A (Bruker, 2009)'
_computing_molecular_graphics 'Olex2 (Dolomanov et al., 2009)'
_computing_publication_material 'Olex2 (Dolomanov et al., 2009)'
_computing_structure_refinement 'ShelXL (Sheldrick, 2015)'
_computing_structure_solution 'SHELXS-97 (Sheldrick, 2008)'
_diffrn_ambient_temperature 296.15
_diffrn_measured_fraction_theta_full 0.999
_diffrn_measured_fraction_theta_max 0.999
_diffrn_measurement_device_type 'Bruker APEX-II CCD'
_diffrn_measurement_method '\f and \w scans'
_diffrn_radiation_monochromator graphite
_diffrn_radiation_type MoK\a
_diffrn_radiation_wavelength 0.71073
_diffrn_reflns_av_R_equivalents 0.1577
_diffrn_reflns_av_unetI/netI 0.1945
_diffrn_reflns_Laue_measured_fraction_full 0.999
_diffrn_reflns_Laue_measured_fraction_max 0.999
_diffrn_reflns_limit_h_max 6
_diffrn_reflns_limit_h_min -7
_diffrn_reflns_limit_k_max 14
_diffrn_reflns_limit_k_min -11
_diffrn_reflns_limit_l_max 24
_diffrn_reflns_limit_l_min -27
_diffrn_reflns_number 8215
_diffrn_reflns_point_group_measured_fraction_full 0.999
_diffrn_reflns_point_group_measured_fraction_max 0.999
_diffrn_reflns_theta_full 25.024
_diffrn_reflns_theta_max 25.024
_diffrn_reflns_theta_min 1.794
_diffrn_standards_number 0
_exptl_absorpt_coefficient_mu 0.328
_exptl_absorpt_correction_T_max 0.7453
_exptl_absorpt_correction_T_min 0.5799
_exptl_absorpt_correction_type multi-scan
_exptl_absorpt_process_details
;
SADABS-2008/1 (Bruker,2008) was used for absorption correction.
wR2(int) was 0.0819 before and 0.0465 after correction.
The Ratio of minimum to maximum transmission is 0.7781.
The \l/2 correction factor is 0.0015.
;
_exptl_crystal_colour colourless
_exptl_crystal_colour_primary colourless
_exptl_crystal_density_diffrn 1.458
_exptl_crystal_density_method 'not measured'
_exptl_crystal_description block
_exptl_crystal_F_000 792
_exptl_crystal_size_max 0.356
_exptl_crystal_size_mid 0.275
_exptl_crystal_size_min 0.133
_refine_diff_density_max 0.287
_refine_diff_density_min -0.331
_refine_diff_density_rms 0.073
_refine_ls_extinction_method none
_refine_ls_goodness_of_fit_ref 0.823
_refine_ls_hydrogen_treatment constr
_refine_ls_matrix_type full
_refine_ls_number_parameters 235
_refine_ls_number_reflns 3063
_refine_ls_number_restraints 0
_refine_ls_restrained_S_all 0.823
_refine_ls_R_factor_all 0.1968
_refine_ls_R_factor_gt 0.0629
_refine_ls_shift/su_max 0.000
_refine_ls_shift/su_mean 0.000
_refine_ls_structure_factor_coef Fsqd
_refine_ls_weighting_details 'w=1/[\s^2^(Fo^2^)+(0.0576P)^2^] where P=(Fo^2^+2Fc^2^)/3'
_refine_ls_weighting_scheme calc
_refine_ls_wR_factor_gt 0.1221
_refine_ls_wR_factor_ref 0.1693
_reflns_Friedel_coverage 0.000
_reflns_number_gt 1006
_reflns_number_total 3063
_reflns_threshold_expression 'I > 2\s(I)'
_cod_data_source_file c9sc00180h2.cif
_cod_data_source_block xb0602_0m
_cod_database_code 1550695
_shelx_space_group_comment
;
The symmetry employed for this shelxl refinement is uniquely defined
by the following loop, which should always be used as a source of
symmetry information in preference to the above space-group names.
They are only intended as comments.
;
_shelx_estimated_absorpt_t_max 0.958
_shelx_estimated_absorpt_t_min 0.892
_olex2_refinement_description
;
1. Fixed Uiso
 At 1.2 times of:
  All C(H) groups
 At 1.5 times of:
  All C(H,H,H) groups
2.a Me refined with riding coordinates:
 C1(H1A,H1B,H1C), C2(H2A,H2B,H2C)
2.b Aromatic/amide H refined with riding coordinates:
 C4(H4), C6(H6), C7(H7), C12(H12), C15(H15), C16(H16), C17(H17), C18(H18)
;
_shelx_shelxl_version_number 2016/6
_olex2_submission_special_instructions 'No special instructions were received'

loop_
_space_group_symop_operation_xyz
'x, y, z'
'-x, y+1/2, -z+1/2'
'-x, -y, -z'
'x, -y-1/2, z-1/2'

loop_
_atom_site_label
_atom_site_type_symbol
_atom_site_fract_x
_atom_site_fract_y
_atom_site_fract_z
_atom_site_U_iso_or_equiv
_atom_site_adp_type
_atom_site_occupancy
_atom_site_site_symmetry_order
_atom_site_calc_flag
_atom_site_refinement_flags_posn
S1 S 0.6584(3) -0.00138(16) 0.21169(7) 0.0628(6) Uani 1 1 d .
S2 S 0.8207(3) 0.42873(17) -0.10829(7) 0.0596(6) Uani 1 1 d .
N1 N 0.6597(8) -0.2278(5) 0.2086(2) 0.0514(15) Uani 1 1 d .
N2 N 1.1707(8) 0.4205(5) -0.03769(19) 0.0473(14) Uani 1 1 d .
O1 O 0.8615(7) -0.1462(4) 0.15293(18) 0.0588(13) Uani 1 1 d .
O2 O 0.6079(7) 0.2412(4) -0.0738(2) 0.0769(16) Uani 1 1 d .
O3 O 0.6990(6) 0.1226(4) -0.00084(19) 0.0581(12) Uani 1 1 d .
C1 C 0.5029(10) -0.2325(6) 0.2468(3) 0.069(2) Uani 1 1 d .
H1A H 0.476134 -0.310243 0.255674 0.103 Uiso 1 1 calc R
H1B H 0.551484 -0.192391 0.282676 0.103 Uiso 1 1 calc R
H1C H 0.377113 -0.197918 0.227399 0.103 Uiso 1 1 calc R
C2 C 0.7318(11) -0.3358(6) 0.1877(3) 0.069(2) Uani 1 1 d .
H2A H 0.669036 -0.397384 0.205933 0.103 Uiso 1 1 calc R
H2B H 0.693382 -0.340544 0.145732 0.103 Uiso 1 1 calc R
H2C H 0.880194 -0.340465 0.197794 0.103 Uiso 1 1 calc R
C3 C 0.7230(9) -0.1288(6) 0.1902(2) 0.0517(18) Uani 1 1 d .
C4 C 0.7785(10) -0.0109(6) 0.0759(3) 0.0550(19) Uani 1 1 d .
H4 H 0.645893 -0.041497 0.066532 0.066 Uiso 1 1 calc R
C5 C 0.9156(11) -0.0521(6) 0.1211(3) 0.0488(17) Uani 1 1 d .
C6 C 1.1185(11) -0.0152(6) 0.1343(3) 0.062(2) Uani 1 1 d .
H6 H 1.211643 -0.048443 0.164264 0.074 Uiso 1 1 calc R
C7 C 1.1777(10) 0.0739(6) 0.1008(3) 0.0580(19) Uani 1 1 d .
H7 H 1.313488 0.100727 0.108911 0.070 Uiso 1 1 calc R
C8 C 1.0412(10) 0.1242(6) 0.0558(3) 0.0460(17) Uani 1 1 d .
C9 C 0.8419(10) 0.0785(6) 0.0439(3) 0.0489(17) Uani 1 1 d .
C10 C 0.7431(12) 0.2137(6) -0.0344(3) 0.0565(19) Uani 1 1 d .
C11 C 0.9469(10) 0.2644(6) -0.0204(3) 0.0467(17) Uani 1 1 d .
C12 C 1.0884(10) 0.2190(6) 0.0216(3) 0.0553(19) Uani 1 1 d .
H12 H 1.221113 0.250115 0.028751 0.066 Uiso 1 1 calc R
C13 C 0.9935(10) 0.3679(6) -0.0511(2) 0.0510(18) Uani 1 1 d .
C14 C 1.0016(9) 0.5331(6) -0.1142(3) 0.0494(18) Uani 1 1 d .
C15 C 0.9907(11) 0.6250(6) -0.1517(3) 0.0593(19) Uani 1 1 d .
H15 H 0.871298 0.637229 -0.178912 0.071 Uiso 1 1 calc R
C16 C 1.1528(13) 0.6975(7) -0.1491(3) 0.067(2) Uani 1 1 d .
H16 H 1.145882 0.758831 -0.174784 0.081 Uiso 1 1 calc R
C17 C 1.3301(11) 0.6798(6) -0.1078(3) 0.063(2) Uani 1 1 d .
H17 H 1.440542 0.730226 -0.106337 0.076 Uiso 1 1 calc R
C18 C 1.3469(10) 0.5900(6) -0.0692(3) 0.0548(19) Uani 1 1 d .
H18 H 1.465853 0.579331 -0.041635 0.066 Uiso 1 1 calc R
C19 C 1.1797(10) 0.5159(6) -0.0730(3) 0.0464(17) Uani 1 1 d .

loop_
_atom_site_aniso_label
_atom_site_aniso_U_11
_atom_site_aniso_U_22
_atom_site_aniso_U_33
_atom_site_aniso_U_23
_atom_site_aniso_U_13
_atom_site_aniso_U_12
S1 0.0759(12) 0.0484(13) 0.0686(12) -0.0012(10) 0.0256(10) 0.0047(11)
S2 0.0564(11) 0.0616(14) 0.0585(11) 0.0045(10) 0.0018(9) -0.0076(10)
N1 0.060(4) 0.050(4) 0.047(3) 0.002(3) 0.020(3) -0.011(3)
N2 0.047(3) 0.051(4) 0.045(3) 0.002(3) 0.009(3) 0.002(3)
O1 0.068(3) 0.047(3) 0.069(3) 0.007(2) 0.034(3) -0.004(2)
O2 0.063(3) 0.087(4) 0.073(3) 0.023(3) -0.015(3) -0.020(3)
O3 0.057(3) 0.055(3) 0.060(3) 0.007(3) -0.001(2) -0.020(3)
C1 0.075(5) 0.061(6) 0.079(5) 0.007(4) 0.041(4) -0.009(4)
C2 0.093(6) 0.043(5) 0.078(5) 0.001(4) 0.035(4) -0.005(4)
C3 0.051(4) 0.061(5) 0.045(4) -0.004(4) 0.015(3) 0.001(4)
C4 0.057(4) 0.055(5) 0.057(4) 0.003(4) 0.019(4) -0.019(4)
C5 0.055(4) 0.048(5) 0.048(4) -0.004(4) 0.020(4) -0.002(4)
C6 0.057(5) 0.062(6) 0.068(4) 0.012(4) 0.015(4) 0.008(4)
C7 0.049(4) 0.053(5) 0.071(5) 0.005(4) 0.007(4) -0.002(4)
C8 0.046(4) 0.052(5) 0.042(4) 0.002(3) 0.012(3) -0.006(4)
C9 0.047(4) 0.053(5) 0.047(4) -0.008(4) 0.011(4) -0.006(4)
C10 0.059(5) 0.055(5) 0.058(5) -0.002(4) 0.014(4) -0.003(4)
C11 0.044(4) 0.056(5) 0.040(4) -0.001(4) 0.008(3) -0.003(4)
C12 0.049(4) 0.060(5) 0.059(4) -0.003(4) 0.018(4) -0.008(4)
C13 0.053(4) 0.063(5) 0.039(4) -0.002(4) 0.015(3) -0.004(4)
C14 0.049(4) 0.060(5) 0.041(4) -0.009(4) 0.010(3) -0.012(4)
C15 0.070(5) 0.059(5) 0.046(4) 0.013(4) 0.003(4) -0.005(4)
C16 0.091(6) 0.065(6) 0.051(4) 0.015(4) 0.026(4) -0.002(5)
C17 0.065(5) 0.062(6) 0.068(5) 0.005(4) 0.024(4) -0.018(4)
C18 0.049(4) 0.057(5) 0.061(4) 0.000(4) 0.017(3) -0.012(4)
C19 0.049(4) 0.045(5) 0.048(4) 0.005(3) 0.018(4) 0.005(4)

loop_
_atom_type_symbol
_atom_type_description
_atom_type_scat_dispersion_real
_atom_type_scat_dispersion_imag
_atom_type_scat_source
C C 0.0033 0.0016 'International Tables Vol C Tables 4.2.6.8 and 6.1.1.4'
H H 0.0000 0.0000 'International Tables Vol C Tables 4.2.6.8 and 6.1.1.4'
N N 0.0061 0.0033 'International Tables Vol C Tables 4.2.6.8 and 6.1.1.4'
O O 0.0106 0.0060 'International Tables Vol C Tables 4.2.6.8 and 6.1.1.4'
S S 0.1246 0.1234 'International Tables Vol C Tables 4.2.6.8 and 6.1.1.4'

loop_
_geom_angle_atom_site_label_1
_geom_angle_atom_site_label_2
_geom_angle_atom_site_label_3
_geom_angle
C14 S2 C13 89.1(3)
C1 N1 C2 117.3(6)
C3 N1 C1 120.7(6)
C3 N1 C2 121.9(5)
C13 N2 C19 111.3(5)
C3 O1 C5 117.2(5)
C9 O3 C10 122.4(5)
N1 C1 H1A 109.5
N1 C1 H1B 109.5
N1 C1 H1C 109.5
H1A C1 H1B 109.5
H1A C1 H1C 109.5
H1B C1 H1C 109.5
N1 C2 H2A 109.5
N1 C2 H2B 109.5
N1 C2 H2C 109.5
H2A C2 H2B 109.5
H2A C2 H2C 109.5
H2B C2 H2C 109.5
N1 C3 S1 126.5(5)
N1 C3 O1 109.9(6)
O1 C3 S1 123.5(5)
C5 C4 H4 121.1
C5 C4 C9 117.8(6)
C9 C4 H4 121.1
C4 C5 O1 119.7(6)
C4 C5 C6 123.5(6)
C6 C5 O1 116.3(6)
C5 C6 H6 121.5
C5 C6 C7 117.0(6)
C7 C6 H6 121.5
C6 C7 H7 118.9
C8 C7 C6 122.3(6)
C8 C7 H7 118.9
C7 C8 C9 116.8(6)
C7 C8 C12 125.2(6)
C9 C8 C12 118.0(6)
O3 C9 C4 117.4(6)
O3 C9 C8 120.1(6)
C4 C9 C8 122.5(7)
O2 C10 O3 116.0(7)
O2 C10 C11 126.6(7)
O3 C10 C11 117.4(7)
C10 C11 C13 119.2(6)
C12 C11 C10 120.1(6)
C12 C11 C13 120.6(6)
C8 C12 H12 119.1
C11 C12 C8 121.8(6)
C11 C12 H12 119.1
N2 C13 S2 115.1(5)
N2 C13 C11 121.7(6)
C11 C13 S2 123.2(5)
C15 C14 S2 129.9(6)
C15 C14 C19 119.7(6)
C19 C14 S2 110.4(5)
C14 C15 H15 119.8
C16 C15 C14 120.3(7)
C16 C15 H15 119.8
C15 C16 H16 120.2
C15 C16 C17 119.7(7)
C17 C16 H16 120.2
C16 C17 H17 119.0
C18 C17 C16 122.0(7)
C18 C17 H17 119.0
C17 C18 H18 121.3
C17 C18 C19 117.5(6)
C19 C18 H18 121.3
N2 C19 C14 114.0(6)
C18 C19 N2 125.1(6)
C18 C19 C14 120.8(6)

loop_
_geom_bond_atom_site_label_1
_geom_bond_atom_site_label_2
_geom_bond_distance
S1 C3 1.655(7)
S2 C13 1.746(7)
S2 C14 1.723(6)
N1 C1 1.450(6)
N1 C2 1.462(8)
N1 C3 1.328(8)
N2 C13 1.304(7)
N2 C19 1.392(7)
O1 C3 1.353(6)
O1 C5 1.403(7)
O2 C10 1.203(7)
O3 C9 1.376(7)
O3 C10 1.379(7)
C1 H1A 0.9600
C1 H1B 0.9600
C1 H1C 0.9600
C2 H2A 0.9600
C2 H2B 0.9600
C2 H2C 0.9600
C4 H4 0.9300
C4 C5 1.350(8)
C4 C9 1.383(8)
C5 C6 1.380(8)
C6 H6 0.9300
C6 C7 1.391(8)
C7 H7 0.9300
C7 C8 1.388(8)
C8 C9 1.392(8)
C8 C12 1.426(8)
C10 C11 1.445(8)
C11 C12 1.337(8)
C11 C13 1.464(9)
C12 H12 0.9300
C14 C15 1.378(8)
C14 C19 1.393(8)
C15 H15 0.9300
C15 C16 1.352(9)
C16 H16 0.9300
C16 C17 1.390(9)
C17 H17 0.9300
C17 C18 1.373(8)
C18 H18 0.9300
C18 C19 1.388(8)

loop_
_geom_torsion_atom_site_label_1
_geom_torsion_atom_site_label_2
_geom_torsion_atom_site_label_3
_geom_torsion_atom_site_label_4
_geom_torsion
S2 C14 C15 C16 -179.8(5)
S2 C14 C19 N2 0.4(6)
S2 C14 C19 C18 -179.7(5)
O1 C5 C6 C7 176.5(5)
O2 C10 C11 C12 -174.4(7)
O2 C10 C11 C13 7.9(10)
O3 C10 C11 C12 3.6(9)
O3 C10 C11 C13 -174.2(5)
C1 N1 C3 S1 6.7(9)
C1 N1 C3 O1 -177.0(5)
C2 N1 C3 S1 -178.2(5)
C2 N1 C3 O1 -1.9(8)
C3 O1 C5 C4 -73.3(7)
C3 O1 C5 C6 113.7(6)
C4 C5 C6 C7 3.9(10)
C5 O1 C3 S1 -14.9(7)
C5 O1 C3 N1 168.7(5)
C5 C4 C9 O3 -177.9(5)
C5 C4 C9 C8 1.8(9)
C5 C6 C7 C8 -0.3(10)
C6 C7 C8 C9 -2.2(10)
C6 C7 C8 C12 176.9(6)
C7 C8 C9 O3 -178.8(5)
C7 C8 C9 C4 1.5(9)
C7 C8 C12 C11 -178.6(6)
C9 O3 C10 O2 177.1(6)
C9 O3 C10 C11 -1.1(9)
C9 C4 C5 O1 -177.0(5)
C9 C4 C5 C6 -4.6(10)
C9 C8 C12 C11 0.5(9)
C10 O3 C9 C4 178.1(6)
C10 O3 C9 C8 -1.7(9)
C10 C11 C12 C8 -3.3(9)
C10 C11 C13 S2 -4.9(8)
C10 C11 C13 N2 176.0(5)
C12 C8 C9 O3 2.0(9)
C12 C8 C9 C4 -177.7(6)
C12 C11 C13 S2 177.4(5)
C12 C11 C13 N2 -1.7(9)
C13 S2 C14 C15 -179.4(6)
C13 S2 C14 C19 -0.1(5)
C13 N2 C19 C14 -0.5(7)
C13 N2 C19 C18 179.5(6)
C13 C11 C12 C8 174.4(6)
C14 S2 C13 N2 -0.2(5)
C14 S2 C13 C11 -179.3(5)
C14 C15 C16 C17 -0.9(11)
C15 C14 C19 N2 179.8(5)
C15 C14 C19 C18 -0.3(9)
C15 C16 C17 C18 0.2(11)
C16 C17 C18 C19 0.4(10)
C17 C18 C19 N2 179.6(6)
C17 C18 C19 C14 -0.4(9)
C19 N2 C13 S2 0.4(7)
C19 N2 C13 C11 179.6(5)
C19 C14 C15 C16 0.9(10)
